data_7029368
loop_
_publ_author_name
'Panja, Anangamohan'
'Shyamal, Milan'
'Saha, Amrita'
'Mandal, Tarun Kanti'

_publ_section_title
;
 Methylene bridge regulated geometrical preferences of ligands in
 cobalt(iii) coordination chemistry and phenoxazinone synthase mimicking
 activity.
;
_journal_issue 14
_journal_name_full 'Dalton transactions (Cambridge, England : 2003)'
_journal_page_first 5443
_journal_page_last 5452
_journal_paper_doi 10.1039/c3dt52597j
_journal_volume 43
_journal_year 2014
_chemical_formula_sum 'C12 H13 Co N12'
_chemical_formula_weight 384.27
_chemical_name_systematic
;
 ?
;
_space_group_IT_number 14
_symmetry_cell_setting monoclinic
_symmetry_space_group_name_Hall '-P 2ybc'
_symmetry_space_group_name_H-M 'P 1 21/c 1'
_atom_sites_solution_hydrogens geom
_atom_sites_solution_primary direct
_atom_sites_solution_secondary difmap
_audit_creation_method SHELXL-97
_cell_angle_alpha 90.000(5)
_cell_angle_beta 108.696(4)
_cell_angle_gamma 90.000(5)
_cell_formula_units_Z 8
_cell_length_a 11.590(3)
_cell_length_b 17.073(5)
_cell_length_c 17.299(5)
_cell_measurement_temperature 298(2)
_cell_volume 3242.4(16)
_computing_structure_refinement 'SHELXL-97 (Sheldrick, 1997)'
_diffrn_ambient_temperature 298(2)
_diffrn_measured_fraction_theta_full 0.985
_diffrn_measured_fraction_theta_max 0.977
_diffrn_radiation_monochromator graphite
_diffrn_radiation_source 'fine-focus sealed tube'
_diffrn_radiation_type MoK\a
_diffrn_radiation_wavelength 0.71073
_diffrn_reflns_av_R_equivalents 0.0757
_diffrn_reflns_av_sigmaI/netI 0.0625
_diffrn_reflns_limit_h_max 14
_diffrn_reflns_limit_h_min -14
_diffrn_reflns_limit_k_max 21
_diffrn_reflns_limit_k_min -22
_diffrn_reflns_limit_l_max 22
_diffrn_reflns_limit_l_min -22
_diffrn_reflns_number 40723
_diffrn_reflns_theta_full 27.48
_diffrn_reflns_theta_max 27.59
_diffrn_reflns_theta_min 1.85
_exptl_absorpt_coefficient_mu 1.083
_exptl_absorpt_correction_T_max 0.865
_exptl_absorpt_correction_T_min 0.754
_exptl_absorpt_correction_type empirical
_exptl_absorpt_process_details SADABS
_exptl_crystal_density_diffrn 1.574
_exptl_crystal_density_method 'not measured'
_exptl_crystal_F_000 1568
_exptl_crystal_size_max 0.30
_exptl_crystal_size_mid 0.20
_exptl_crystal_size_min 0.15
_refine_diff_density_max 2.018
_refine_diff_density_min -0.831
_refine_diff_density_rms 0.152
_refine_ls_extinction_coef 0.018(2)
_refine_ls_extinction_expression Fc^*^=kFc[1+0.001xFc^2^\l^3^/sin(2\q)]^-1/4^
_refine_ls_extinction_method SHELXL
_refine_ls_goodness_of_fit_ref 1.028
_refine_ls_hydrogen_treatment mixed
_refine_ls_matrix_type full
_refine_ls_number_parameters 452
_refine_ls_number_reflns 6590
_refine_ls_number_restraints 0
_refine_ls_restrained_S_all 1.028
_refine_ls_R_factor_all 0.1172
_refine_ls_R_factor_gt 0.0922
_refine_ls_shift/su_max 0.000
_refine_ls_shift/su_mean 0.000
_refine_ls_structure_factor_coef Fsqd
_refine_ls_weighting_details 'calc w=1/[\s^2^(Fo^2^)+(0.1622P)^2^+2.7908P] where P=(Fo^2^+2Fc^2^)/3'
_refine_ls_weighting_scheme calc
_refine_ls_wR_factor_gt 0.2280
_refine_ls_wR_factor_ref 0.2460
_reflns_number_gt 4810
_reflns_number_total 6590
_reflns_threshold_expression >2sigma(I)
_cod_data_source_file c3dt52597j.txt
_cod_data_source_block new
_cod_depositor_comments
;
The following automatic conversions were performed:

'_exptl_absorpt_correction_type' value 'Empirical' changed to
'empirical' according to
/usr/data/users/saulius/crontab/automatic-downloads/current/RSC/lib/dictionaries/cif_core.dic
dictionary named 'cif_core.dic' version 2.4.2 from 2011-04-26.

Automatic conversion script
Id: cif_fix_values 2281 2013-09-26 08:29:07Z andrius 
;
_cod_original_cell_volume 3242.4(19)
_cod_original_sg_symbol_H-M P21/c
_cod_database_code 7029368

loop_
_symmetry_equiv_pos_as_xyz
'x, y, z'
'-x, y+1/2, -z+1/2'
'-x, -y, -z'
'x, -y-1/2, z-1/2'

loop_
_atom_site_label
_atom_site_type_symbol
_atom_site_fract_x
_atom_site_fract_y
_atom_site_fract_z
_atom_site_U_iso_or_equiv
_atom_site_adp_type
_atom_site_occupancy
_atom_site_symmetry_multiplicity
_atom_site_calc_flag
_atom_site_refinement_flags
Co1 Co 0.01659(6) 0.15095(4) 0.24141(5) 0.0311(3) Uani 1 1 d .
Co1' Co 0.44035(6) 0.08861(4) 0.21193(5) 0.0331(3) Uani 1 1 d .
N2 N 0.1500(4) 0.2222(3) 0.2434(3) 0.0363(10) Uani 1 1 d .
H2N H 0.2147 0.1922 0.2428 0.044 Uiso 1 1 calc R
N3 N -0.0822(4) 0.2237(3) 0.1600(3) 0.0331(9) Uani 1 1 d .
N2' N 0.3125(4) 0.0155(3) 0.2172(3) 0.0369(10) Uani 1 1 d .
H2N' H 0.2439 0.0438 0.2118 0.044 Uiso 1 1 calc R
N4 N -0.1233(4) 0.0871(3) 0.2372(4) 0.0394(11) Uani 1 1 d .
N1 N -0.0059(4) 0.2211(3) 0.3250(3) 0.0392(11) Uani 1 1 d .
N1' N 0.4767(4) 0.0110(3) 0.1409(3) 0.0397(11) Uani 1 1 d .
N5 N -0.1130(4) 0.0173(3) 0.2427(3) 0.0390(11) Uani 1 1 d .
N4' N 0.5721(4) 0.1561(3) 0.2075(4) 0.0515(14) Uani 1 1 d .
N3' N 0.5437(4) 0.0288(3) 0.3026(3) 0.0356(10) Uani 1 1 d .
N7 N 0.0545(5) 0.0876(3) 0.1592(3) 0.0449(12) Uani 1 1 d .
N5' N 0.5790(4) 0.2227(3) 0.2262(4) 0.0469(12) Uani 1 1 d .
N7' N 0.3944(4) 0.1590(3) 0.2842(4) 0.0501(13) Uani 1 1 d .
N10 N 0.1290(5) 0.0863(3) 0.3269(4) 0.0505(14) Uani 1 1 d .
N10' N 0.3186(5) 0.1368(4) 0.1194(4) 0.0577(15) Uani 1 1 d .
N8 N -0.0286(5) 0.0579(3) 0.1066(3) 0.0439(12) Uani 1 1 d .
C8' C 0.4843(5) -0.0224(4) 0.3349(4) 0.0398(12) Uani 1 1 d .
N11' N 0.3404(5) 0.1916(3) 0.0845(3) 0.0440(12) Uani 1 1 d .
C7' C 0.3482(5) -0.0235(4) 0.2981(4) 0.0421(13) Uani 1 1 d .
H7A' H 0.3193 -0.0772 0.2920 0.051 Uiso 1 1 calc R
H7B' H 0.3116 0.0035 0.3337 0.051 Uiso 1 1 calc R
C5 C 0.0815(6) 0.2727(4) 0.3537(4) 0.0456(14) Uani 1 1 d .
N11 N 0.0907(5) 0.0683(3) 0.3809(4) 0.0507(13) Uani 1 1 d .
C8 C -0.0184(6) 0.2810(4) 0.1387(4) 0.0435(13) Uani 1 1 d .
C12' C 0.6660(5) 0.0334(4) 0.3328(4) 0.0415(13) Uani 1 1 d .
H12' H 0.7069 0.0693 0.3106 0.050 Uiso 1 1 calc R
C6 C 0.1869(5) 0.2669(4) 0.3210(4) 0.0481(15) Uani 1 1 d .
H6A H 0.2131 0.3190 0.3117 0.058 Uiso 1 1 calc R
H6B H 0.2548 0.2408 0.3606 0.058 Uiso 1 1 calc R
C12 C -0.2041(5) 0.2248(4) 0.1333(4) 0.0437(13) Uani 1 1 d .
H12 H -0.2467 0.1856 0.1499 0.052 Uiso 1 1 calc R
C7 C 0.1146(6) 0.2704(4) 0.1684(4) 0.0461(14) Uani 1 1 d .
H7A H 0.1543 0.3211 0.1800 0.055 Uiso 1 1 calc R
H7B H 0.1408 0.2450 0.1268 0.055 Uiso 1 1 calc R
C6' C 0.2864(5) -0.0388(4) 0.1464(4) 0.0466(14) Uani 1 1 d .
H6A' H 0.2203 -0.0180 0.1012 0.056 Uiso 1 1 calc R
H6B' H 0.2611 -0.0892 0.1612 0.056 Uiso 1 1 calc R
C1' C 0.5789(5) 0.0079(4) 0.1189(4) 0.0461(14) Uani 1 1 d .
H1' H 0.6340 0.0493 0.1327 0.055 Uiso 1 1 calc R
C1 C -0.1028(6) 0.2201(4) 0.3530(4) 0.0485(15) Uani 1 1 d .
H1 H -0.1647 0.1837 0.3322 0.058 Uiso 1 1 calc R
C9 C -0.0772(7) 0.3411(4) 0.0885(4) 0.0496(15) Uani 1 1 d .
H9 H -0.0327 0.3804 0.0737 0.059 Uiso 1 1 calc R
C4' C 0.4201(8) -0.1133(5) 0.0793(5) 0.0605(18) Uani 1 1 d .
H4' H 0.3654 -0.1548 0.0664 0.073 Uiso 1 1 calc R
C5' C 0.3975(6) -0.0493(4) 0.1205(4) 0.0457(14) Uani 1 1 d .
N6 N -0.1116(6) -0.0492(3) 0.2459(5) 0.0677(18) Uani 1 1 d .
C11 C -0.2673(6) 0.2824(5) 0.0823(5) 0.0560(17) Uani 1 1 d .
H11 H -0.3519 0.2813 0.0627 0.067 Uiso 1 1 calc R
C9' C 0.5472(7) -0.0695(4) 0.3992(4) 0.0545(17) Uani 1 1 d .
H9' H 0.5049 -0.1030 0.4229 0.065 Uiso 1 1 calc R
N8' N 0.4620(5) 0.1679(4) 0.3542(4) 0.0587(16) Uani 1 1 d .
N12 N 0.0559(7) 0.0475(5) 0.4320(4) 0.080(2) Uani 1 1 d .
N6' N 0.5955(7) 0.2859(4) 0.2474(6) 0.082(2) Uani 1 1 d .
C2' C 0.6033(6) -0.0551(5) 0.0766(5) 0.0577(18) Uani 1 1 d .
H2' H 0.6733 -0.0559 0.0614 0.069 Uiso 1 1 calc R
C10 C -0.2035(7) 0.3427(5) 0.0601(5) 0.0599(18) Uani 1 1 d .
H10 H -0.2449 0.3833 0.0268 0.072 Uiso 1 1 calc R
C4 C 0.0779(8) 0.3281(5) 0.4116(5) 0.0613(19) Uani 1 1 d .
H4 H 0.1399 0.3648 0.4307 0.074 Uiso 1 1 calc R
C2 C -0.1106(8) 0.2717(5) 0.4108(5) 0.066(2) Uani 1 1 d .
H2 H -0.1763 0.2697 0.4306 0.079 Uiso 1 1 calc R
C10' C 0.6699(7) -0.0670(4) 0.4278(5) 0.0596(18) Uani 1 1 d .
H10' H 0.7127 -0.1010 0.4691 0.071 Uiso 1 1 calc R
N9 N -0.1060(7) 0.0307(5) 0.0553(4) 0.074(2) Uani 1 1 d .
C3' C 0.5237(8) -0.1156(5) 0.0575(5) 0.066(2) Uani 1 1 d .
H3' H 0.5393 -0.1587 0.0295 0.079 Uiso 1 1 calc R
C11' C 0.7316(6) -0.0141(4) 0.3957(4) 0.0552(17) Uani 1 1 d .
H11' H 0.8160 -0.0105 0.4161 0.066 Uiso 1 1 calc R
C3 C -0.0209(9) 0.3269(5) 0.4400(5) 0.073(2) Uani 1 1 d .
H3 H -0.0266 0.3634 0.4786 0.088 Uiso 1 1 calc R
N9' N 0.5235(10) 0.1769(6) 0.4176(6) 0.118(4) Uani 1 1 d .
N12' N 0.3527(8) 0.2445(4) 0.0464(5) 0.079(2) Uani 1 1 d .

loop_
_atom_site_aniso_label
_atom_site_aniso_U_11
_atom_site_aniso_U_22
_atom_site_aniso_U_33
_atom_site_aniso_U_23
_atom_site_aniso_U_13
_atom_site_aniso_U_12
Co1 0.0304(4) 0.0228(4) 0.0392(4) -0.0007(3) 0.0099(3) 0.0011(2)
Co1' 0.0296(4) 0.0247(4) 0.0426(4) 0.0024(3) 0.0085(3) 0.0002(3)
N2 0.032(2) 0.026(2) 0.049(3) -0.006(2) 0.0110(19) 0.0010(17)
N3 0.042(2) 0.028(2) 0.029(2) -0.0002(18) 0.0100(18) 0.0018(18)
N2' 0.033(2) 0.031(2) 0.043(3) -0.002(2) 0.0076(18) 0.0014(18)
N4 0.038(2) 0.019(2) 0.062(3) 0.003(2) 0.018(2) 0.0000(17)
N1 0.043(2) 0.041(3) 0.034(2) 0.005(2) 0.0122(19) 0.011(2)
N1' 0.040(2) 0.038(3) 0.039(2) -0.001(2) 0.0095(19) 0.001(2)
N5 0.040(2) 0.034(3) 0.043(3) 0.002(2) 0.0125(19) -0.0038(19)
N4' 0.034(2) 0.030(3) 0.087(4) -0.002(3) 0.016(3) -0.0008(19)
N3' 0.036(2) 0.032(2) 0.038(2) -0.0043(19) 0.0107(18) 0.0027(18)
N7 0.040(3) 0.044(3) 0.049(3) -0.007(2) 0.013(2) 0.002(2)
N5' 0.040(3) 0.038(3) 0.060(3) 0.007(3) 0.012(2) -0.001(2)
N7' 0.036(3) 0.041(3) 0.072(4) -0.004(3) 0.015(3) 0.003(2)
N10 0.039(3) 0.054(4) 0.056(3) 0.018(3) 0.012(2) 0.015(2)
N10' 0.043(3) 0.057(4) 0.068(4) 0.019(3) 0.011(3) 0.002(3)
N8 0.057(3) 0.034(3) 0.041(3) 0.001(2) 0.016(2) -0.005(2)
C8' 0.041(3) 0.030(3) 0.045(3) 0.004(2) 0.009(2) 0.000(2)
N11' 0.053(3) 0.031(3) 0.047(3) 0.004(2) 0.014(2) 0.007(2)
C7' 0.039(3) 0.042(3) 0.045(3) 0.004(3) 0.013(2) -0.003(2)
C5 0.053(3) 0.029(3) 0.050(3) -0.002(3) 0.009(3) 0.011(2)
N11 0.045(3) 0.043(3) 0.053(3) 0.007(3) -0.001(2) 0.000(2)
C8 0.050(3) 0.031(3) 0.052(3) -0.001(3) 0.020(3) 0.003(2)
C12' 0.033(3) 0.039(3) 0.048(3) 0.001(3) 0.007(2) 0.003(2)
C6 0.039(3) 0.029(3) 0.066(4) 0.001(3) 0.003(3) -0.003(2)
C12 0.038(3) 0.047(4) 0.046(3) 0.007(3) 0.015(2) 0.004(2)
C7 0.048(3) 0.035(3) 0.060(4) -0.001(3) 0.024(3) -0.006(2)
C6' 0.044(3) 0.045(4) 0.047(3) -0.010(3) 0.009(2) -0.009(3)
C1' 0.043(3) 0.045(4) 0.051(4) 0.011(3) 0.016(3) 0.008(3)
C1 0.059(4) 0.042(3) 0.051(4) 0.008(3) 0.027(3) 0.011(3)
C9 0.068(4) 0.030(3) 0.048(3) 0.008(3) 0.016(3) 0.006(3)
C4' 0.076(5) 0.044(4) 0.063(4) -0.017(3) 0.024(4) -0.002(3)
C5' 0.052(3) 0.036(3) 0.045(3) 0.002(3) 0.009(3) -0.003(3)
N6 0.086(4) 0.024(3) 0.091(5) 0.006(3) 0.026(4) -0.009(3)
C11 0.048(3) 0.058(4) 0.057(4) 0.015(3) 0.009(3) 0.017(3)
C9' 0.067(4) 0.038(3) 0.048(4) 0.013(3) 0.005(3) -0.009(3)
N8' 0.053(3) 0.052(4) 0.060(4) -0.018(3) 0.002(3) 0.014(3)
N12 0.083(5) 0.102(6) 0.049(4) 0.037(4) 0.012(3) 0.003(4)
N6' 0.090(5) 0.031(3) 0.130(7) -0.011(4) 0.042(5) -0.017(3)
C2' 0.053(4) 0.070(5) 0.051(4) 0.001(3) 0.018(3) 0.012(3)
C10 0.071(4) 0.050(4) 0.052(4) 0.015(3) 0.010(3) 0.016(3)
C4 0.081(5) 0.043(4) 0.053(4) -0.017(3) 0.012(4) 0.004(3)
C2 0.093(6) 0.065(5) 0.052(4) 0.017(4) 0.040(4) 0.033(4)
C10' 0.067(4) 0.039(4) 0.057(4) 0.017(3) -0.001(3) -0.001(3)
N9 0.089(5) 0.079(5) 0.047(3) -0.008(3) 0.010(3) -0.028(4)
C3' 0.080(5) 0.046(4) 0.072(5) -0.004(4) 0.026(4) 0.011(4)
C11' 0.044(3) 0.053(4) 0.057(4) 0.005(3) 0.000(3) 0.001(3)
C3 0.111(7) 0.052(5) 0.057(4) -0.010(4) 0.027(5) 0.018(5)
N9' 0.135(8) 0.108(8) 0.077(6) -0.048(6) -0.013(5) 0.043(6)
N12' 0.111(6) 0.052(4) 0.073(5) 0.018(4) 0.030(4) -0.001(4)

loop_
_atom_type_symbol
_atom_type_description
_atom_type_scat_dispersion_real
_atom_type_scat_dispersion_imag
_atom_type_scat_source
C C 0.0033 0.0016 'International Tables Vol C Tables 4.2.6.8 and 6.1.1.4'
H H 0.0000 0.0000 'International Tables Vol C Tables 4.2.6.8 and 6.1.1.4'
N N 0.0061 0.0033 'International Tables Vol C Tables 4.2.6.8 and 6.1.1.4'
Co Co 0.3494 0.9721 'International Tables Vol C Tables 4.2.6.8 and 6.1.1.4'

loop_
_geom_angle_atom_site_label_1
_geom_angle_atom_site_label_2
_geom_angle_atom_site_label_3
_geom_angle
N4 Co1 N7 92.4(2)
N4 Co1 N3 92.3(2)
N7 Co1 N3 92.5(2)
N4 Co1 N1 93.7(2)
N7 Co1 N1 173.9(2)
N3 Co1 N1 87.57(19)
N4 Co1 N2 175.79(19)
N7 Co1 N2 89.8(2)
N3 Co1 N2 83.98(19)
N1 Co1 N2 84.2(2)
N4 Co1 N10 93.3(2)
N7 Co1 N10 89.3(2)
N3 Co1 N10 174.1(2)
N1 Co1 N10 90.0(2)
N2 Co1 N10 90.4(2)
N7' Co1' N3' 91.8(2)
N7' Co1' N4' 92.3(2)
N3' Co1' N4' 93.2(2)
N7' Co1' N1' 174.9(2)
N3' Co1' N1' 87.1(2)
N4' Co1' N1' 92.7(2)
N7' Co1' N10' 89.5(3)
N3' Co1' N10' 171.5(2)
N4' Co1' N10' 95.1(2)
N1' Co1' N10' 90.9(3)
N7' Co1' N2' 89.8(2)
N3' Co1' N2' 84.6(2)
N4' Co1' N2' 177.0(2)
N1' Co1' N2' 85.2(2)
N10' Co1' N2' 87.0(2)
C7 N2 C6 115.2(5)
C7 N2 Co1 109.6(3)
C6 N2 Co1 109.4(4)
C12 N3 C8 120.4(5)
C12 N3 Co1 124.7(4)
C8 N3 Co1 114.4(4)
C7' N2' C6' 114.8(5)
C7' N2' Co1' 110.1(3)
C6' N2' Co1' 108.4(4)
N5 N4 Co1 119.7(4)
C5 N1 C1 119.9(6)
C5 N1 Co1 114.8(4)
C1 N1 Co1 125.2(5)
C5' N1' C1' 118.6(6)
C5' N1' Co1' 114.7(4)
C1' N1' Co1' 126.2(4)
N6 N5 N4 175.4(6)
N5' N4' Co1' 123.3(5)
C8' N3' C12' 119.6(5)
C8' N3' Co1' 114.6(4)
C12' N3' Co1' 125.8(4)
N8 N7 Co1 118.3(4)
N6' N5' N4' 174.4(8)
N8' N7' Co1' 119.8(4)
N11 N10 Co1 114.2(4)
N11' N10' Co1' 122.5(5)
N9 N8 N7 178.2(7)
N3' C8' C9' 120.6(6)
N3' C8' C7' 116.3(5)
C9' C8' C7' 123.1(6)
N12' N11' N10' 174.7(8)
N2' C7' C8' 109.3(5)
N1 C5 C4 122.1(7)
N1 C5 C6 115.7(6)
C4 C5 C6 122.2(7)
N12 N11 N10 176.6(8)
N3 C8 C9 120.7(6)
N3 C8 C7 114.9(6)
C9 C8 C7 124.3(6)
N3' C12' C11' 121.2(6)
N2 C6 C5 109.9(5)
N3 C12 C11 121.4(6)
C8 C7 N2 109.9(5)
N2' C6' C5' 110.6(5)
N1' C1' C2' 121.7(6)
N1 C1 C2 120.9(7)
C8 C9 C10 119.4(6)
C3' C4' C5' 119.7(8)
N1' C5' C4' 121.0(6)
N1' C5' C6' 114.0(6)
C4' C5' C6' 125.0(6)
C12 C11 C10 119.3(6)
C10' C9' C8' 120.0(6)
N9' N8' N7' 179.2(11)
C3' C2' C1' 119.0(7)
C9 C10 C11 118.8(6)
C3 C4 C5 117.8(8)
C1 C2 C3 119.6(7)
C9' C10' C11' 119.7(6)
C2' C3' C4' 120.0(8)
C12' C11' C10' 118.7(6)
C2 C3 C4 119.6(7)

loop_
_geom_bond_atom_site_label_1
_geom_bond_atom_site_label_2
_geom_bond_distance
Co1 N4 1.936(4)
Co1 N7 1.945(5)
Co1 N3 1.950(5)
Co1 N1 1.958(5)
Co1 N2 1.958(5)
Co1 N10 1.966(5)
Co1' N7' 1.928(6)
Co1' N3' 1.933(5)
Co1' N4' 1.934(5)
Co1' N1' 1.943(5)
Co1' N10' 1.945(6)
Co1' N2' 1.962(5)
N2 C7 1.479(8)
N2 C6 1.483(8)
N3 C12 1.338(7)
N3 C8 1.348(8)
N2' C7' 1.484(8)
N2' C6' 1.488(8)
N4 N5 1.198(7)
N1 C5 1.315(9)
N1 C1 1.358(8)
N1' C5' 1.350(8)
N1' C1' 1.356(8)
N5 N6 1.137(8)
N4' N5' 1.177(8)
N3' C8' 1.338(8)
N3' C12' 1.347(7)
N7 N8 1.204(7)
N5' N6' 1.137(9)
N7' N8' 1.223(9)
N10 N11 1.196(8)
N10' N11' 1.184(8)
N8 N9 1.139(8)
C8' C9' 1.377(9)
C8' C7' 1.500(8)
N11' N12' 1.153(8)
C5 C4 1.388(9)
C5 C6 1.505(9)
N11 N12 1.139(9)
C8 C9 1.376(9)
C8 C7 1.471(9)
C12' C11' 1.373(9)
C12 C11 1.367(9)
C6' C5' 1.503(9)
C1' C2' 1.380(10)
C1 C2 1.358(10)
C9 C10 1.387(10)
C4' C3' 1.369(11)
C4' C5' 1.374(10)
C11 C10 1.391(11)
C9' C10' 1.349(10)
N8' N9' 1.111(11)
C2' C3' 1.354(12)
C4 C3 1.384(12)
C2 C3 1.374(13)
C10' C11' 1.376(10)
